data_4123832
loop_
_publ_author_name
'Suess, Alison M.'
'Uehling, Mycah R.'
'Kaminsky, Werner'
'Lalic, Gojko'

_publ_section_title
;
 Mechanism of Copper-Catalyzed Hydroalkylation of Alkynes: An Unexpected
 Role of Dinuclear Copper Complexes.
;
_journal_issue 24
_journal_name_full 'Journal of the American Chemical Society'
_journal_page_first 7747
_journal_page_last 7753
_journal_paper_doi 10.1021/jacs.5b03086
_journal_volume 137
_journal_year 2015
_chemical_compound_source 'synthesis as described'
_chemical_formula_moiety 'C54 H76 Cu2 F N4, C F3 O3 S, C6 H6'
_chemical_formula_sum 'C61 H82 Cu2 F4 N4 O3 S'
_chemical_formula_weight 1154.45
_chemical_name_common AMS2069
_chemical_name_systematic
;
 AMS2069_0m
;
_space_group_IT_number 2
_symmetry_cell_setting triclinic
_symmetry_Int_Tables_number 2
_symmetry_space_group_name_Hall '-P 1'
_symmetry_space_group_name_H-M 'P -1'
_atom_sites_solution_hydrogens geom
_atom_sites_solution_primary direct
_atom_sites_solution_secondary difmap
_audit_conform_dict_location ftp://ftp.iucr.org/pub/cif_core.dic
_audit_conform_dict_name cif_core.dic
_audit_conform_dict_version 2.4
_audit_creation_date 2014-11-04T12:16:10-00:00
_audit_creation_method 'WinGX routine CIF_UPDATE'
_cell_angle_alpha 80.046(3)
_cell_angle_beta 86.037(3)
_cell_angle_gamma 79.985(3)
_cell_formula_units_Z 2
_cell_length_a 10.3750(5)
_cell_length_b 17.0501(9)
_cell_length_c 17.5973(8)
_cell_measurement_reflns_used 356
_cell_measurement_temperature 100(2)
_cell_measurement_theta_max 20
_cell_measurement_theta_min 3
_cell_measurement_wavelength 0.71073
_cell_volume 3016.8(3)
_computing_cell_refinement 'SAINT (Bruker, 2007)'
_computing_data_collection 'APEX2 (Bruker, 2007)'
_computing_data_reduction 'SAINT (Bruker, 2007)'
_computing_molecular_graphics 'Ortep-3 for Windows (Farrugia, 1997)'
_computing_publication_material 'WinGX publication routines (Farrugia, 1999)'
_computing_structure_refinement 'SHELXL-97 (Sheldrick, 2008)'
_computing_structure_solution 'SHELXS97 (Sheldrick, 1997)'
_diffrn_ambient_temperature 100(2)
_diffrn_measured_fraction_theta_full 0.998
_diffrn_measured_fraction_theta_max 0.984
_diffrn_measurement_device_type 'Bruker APEXII CCD area-detector'
_diffrn_measurement_method '\f and \w scans'
_diffrn_radiation_monochromator graphite
_diffrn_radiation_probe x-ray
_diffrn_radiation_type MoK\a
_diffrn_radiation_wavelength 0.71073
_diffrn_reflns_av_R_equivalents 0.05
_diffrn_reflns_av_unetI/netI 0.0662
_diffrn_reflns_limit_h_max 12
_diffrn_reflns_limit_h_min -12
_diffrn_reflns_limit_k_max 20
_diffrn_reflns_limit_k_min -20
_diffrn_reflns_limit_l_max 21
_diffrn_reflns_limit_l_min -21
_diffrn_reflns_number 33898
_diffrn_reflns_theta_full 25
_diffrn_reflns_theta_max 25.57
_diffrn_reflns_theta_min 1.18
_diffrn_source 'fine-focus sealed tube'
_exptl_absorpt_coefficient_mu 0.797
_exptl_absorpt_correction_T_max 0.9765
_exptl_absorpt_correction_T_min 0.9034
_exptl_absorpt_correction_type multi-scan
_exptl_absorpt_process_details '(SADABS; Bruker, 2007)'
_exptl_crystal_colour colourless
_exptl_crystal_density_diffrn 1.271
_exptl_crystal_density_method 'not measured'
_exptl_crystal_description prism
_exptl_crystal_F_000 1220
_exptl_crystal_size_max 0.13
_exptl_crystal_size_mid 0.13
_exptl_crystal_size_min 0.03
_refine_diff_density_max 0.712
_refine_diff_density_min -0.445
_refine_diff_density_rms 0.07
_refine_ls_extinction_method none
_refine_ls_goodness_of_fit_ref 1.029
_refine_ls_hydrogen_treatment mixed
_refine_ls_matrix_type full
_refine_ls_number_parameters 700
_refine_ls_number_reflns 11144
_refine_ls_number_restraints 15
_refine_ls_restrained_S_all 1.029
_refine_ls_R_factor_all 0.0793
_refine_ls_R_factor_gt 0.0454
_refine_ls_shift/su_max 0.01
_refine_ls_shift/su_mean 0
_refine_ls_structure_factor_coef Fsqd
_refine_ls_weighting_details 'calc w=1/[\s^2^(Fo^2^)+(0.0584P)^2^+0.0000P] where P=(Fo^2^+2Fc^2^)/3'
_refine_ls_weighting_scheme calc
_refine_ls_wR_factor_gt 0.102
_refine_ls_wR_factor_ref 0.1149
_reflns_number_gt 7795
_reflns_number_total 11144
_reflns_threshold_expression >2\s(I)
_cod_data_source_file ja5b03086_si_004.cif
_cod_data_source_block ams2069_0m
_cod_depositor_comments 'Adding full bibliography for 4123829--4123832.cif.'
_cod_database_code 4123832

loop_
_symmetry_equiv_pos_as_xyz
'x, y, z'
'-x, -y, -z'

loop_
_atom_site_label
_atom_site_type_symbol
_atom_site_fract_x
_atom_site_fract_y
_atom_site_fract_z
_atom_site_U_iso_or_equiv
_atom_site_adp_type
_atom_site_occupancy
_atom_site_symmetry_multiplicity
_atom_site_calc_flag
_atom_site_refinement_flags
_atom_site_disorder_assembly
_atom_site_disorder_group
C1 C 0.8576(3) 0.61383(17) 0.73815(16) 0.0181(6) Uani 1 1 d . . .
C2 C 0.9859(3) 0.49021(18) 0.72157(17) 0.0255(7) Uani 1 1 d . . .
H2A H 1.0811 0.4916 0.7166 0.031 Uiso 1 1 calc R . .
H2B H 0.9674 0.4443 0.6988 0.031 Uiso 1 1 calc R . .
C3 C 0.9353(3) 0.48549(17) 0.80559(17) 0.0232(7) Uani 1 1 d . . .
H3A H 0.8676 0.4503 0.8175 0.028 Uiso 1 1 calc R . .
H3B H 1.0073 0.4657 0.8418 0.028 Uiso 1 1 calc R . .
C4 C 0.9309(3) 0.59930(18) 0.60557(16) 0.0227(7) Uani 1 1 d . . .
C5 C 1.0274(3) 0.64711(19) 0.58511(17) 0.0253(7) Uani 1 1 d . . .
C6 C 0.8555(3) 0.57820(18) 0.55103(17) 0.0251(7) Uani 1 1 d . . .
C7 C 1.0501(3) 0.6739(2) 0.50626(18) 0.0328(8) Uani 1 1 d . . .
H7 H 1.1136 0.7081 0.4905 0.039 Uiso 1 1 calc R . .
C8 C 0.8862(3) 0.6043(2) 0.47368(18) 0.0329(8) Uani 1 1 d . . .
H8 H 0.8401 0.5893 0.4352 0.04 Uiso 1 1 calc R . .
C9 C 0.9820(3) 0.6516(2) 0.45132(19) 0.0364(9) Uani 1 1 d . . .
H9 H 1.001 0.6686 0.398 0.044 Uiso 1 1 calc R . .
C10 C 1.1066(3) 0.6728(2) 0.64369(18) 0.0299(8) Uani 1 1 d . . .
H10 H 1.0813 0.6453 0.6961 0.036 Uiso 1 1 calc R . .
C11 C 1.0727(3) 0.7640(2) 0.6428(2) 0.0375(9) Uani 1 1 d . . .
H11A H 1.0892 0.7925 0.5907 0.056 Uiso 1 1 calc R . .
H11B H 1.1271 0.7797 0.6791 0.056 Uiso 1 1 calc R . .
H11C H 0.9801 0.7781 0.6582 0.056 Uiso 1 1 calc R . .
C12 C 1.2539(3) 0.6463(2) 0.6302(2) 0.0410(9) Uani 1 1 d . . .
H12A H 1.273 0.5875 0.6335 0.061 Uiso 1 1 calc R . .
H12B H 1.3016 0.6624 0.6696 0.061 Uiso 1 1 calc R . .
H12C H 1.2815 0.672 0.5789 0.061 Uiso 1 1 calc R . .
C13 C 0.7437(3) 0.5322(2) 0.57599(19) 0.0331(8) Uani 1 1 d . . .
H13 H 0.7726 0.4887 0.6202 0.04 Uiso 1 1 calc R . .
C14 C 0.7008(4) 0.4927(2) 0.5123(2) 0.0463(10) Uani 1 1 d . . .
H14A H 0.6667 0.5346 0.4698 0.069 Uiso 1 1 calc R . .
H14B H 0.6323 0.4611 0.5332 0.069 Uiso 1 1 calc R . .
H14C H 0.7761 0.4571 0.4933 0.069 Uiso 1 1 calc R . .
C15 C 0.6241(3) 0.5888(2) 0.6044(2) 0.0389(9) Uani 1 1 d . . .
H15A H 0.6514 0.6174 0.6428 0.058 Uiso 1 1 calc R . .
H15B H 0.5574 0.5569 0.628 0.058 Uiso 1 1 calc R . .
H15C H 0.5876 0.6281 0.5606 0.058 Uiso 1 1 calc R . .
C16 C 0.8302(3) 0.59811(17) 0.87939(16) 0.0189(6) Uani 1 1 d . . .
C17 C 0.6966(3) 0.60249(18) 0.89997(17) 0.0213(7) Uani 1 1 d . . .
C18 C 0.9201(3) 0.61649(17) 0.92689(16) 0.0191(6) Uani 1 1 d . . .
C19 C 0.6544(3) 0.62551(18) 0.97112(17) 0.0242(7) Uani 1 1 d . . .
H19 H 0.5643 0.6293 0.9867 0.029 Uiso 1 1 calc R . .
C20 C 0.8729(3) 0.63870(17) 0.99705(16) 0.0221(7) Uani 1 1 d . . .
H20 H 0.9318 0.6513 1.0304 0.027 Uiso 1 1 calc R . .
C21 C 0.7418(3) 0.64290(18) 1.01941(17) 0.0242(7) Uani 1 1 d . . .
H21 H 0.7117 0.6577 1.068 0.029 Uiso 1 1 calc R . .
C22 C 0.5983(3) 0.5832(2) 0.84888(18) 0.0286(8) Uani 1 1 d D . .
H22 H 0.6465 0.5684 0.8008 0.034 Uiso 1 1 calc R . .
C23 C 0.5357(3) 0.5108(2) 0.8884(2) 0.0379(9) Uani 1 1 d D . .
H23A H 0.6043 0.4637 0.9007 0.057 Uiso 1 1 calc R . .
H23B H 0.4744 0.4989 0.8537 0.057 Uiso 1 1 calc R . .
H23C H 0.4885 0.5235 0.9361 0.057 Uiso 1 1 calc R . .
C24 C 0.4932(3) 0.6567(2) 0.8252(2) 0.0431(10) Uani 1 1 d D . .
H24A H 0.4472 0.6741 0.8715 0.065 Uiso 1 1 calc R . .
H24B H 0.4305 0.6423 0.7929 0.065 Uiso 1 1 calc R . .
H24C H 0.5346 0.7008 0.796 0.065 Uiso 1 1 calc R . .
C25 C 1.0628(3) 0.61681(18) 0.90020(17) 0.0222(7) Uani 1 1 d . . .
H25 H 1.0848 0.5796 0.8613 0.027 Uiso 1 1 calc R . .
C26 C 1.1581(3) 0.5875(2) 0.96540(18) 0.0307(8) Uani 1 1 d . . .
H26A H 1.1432 0.6254 1.0023 0.046 Uiso 1 1 calc R . .
H26B H 1.2482 0.5843 0.944 0.046 Uiso 1 1 calc R . .
H26C H 1.144 0.534 0.9918 0.046 Uiso 1 1 calc R . .
C27 C 1.0808(3) 0.7016(2) 0.8602(2) 0.0333(8) Uani 1 1 d . . .
H27A H 1.0202 0.7196 0.818 0.05 Uiso 1 1 calc R . .
H27B H 1.171 0.7005 0.8394 0.05 Uiso 1 1 calc R . .
H27C H 1.0626 0.7389 0.8976 0.05 Uiso 1 1 calc R . .
C28 C 0.5217(3) 1.00043(17) 0.74276(16) 0.0173(6) Uani 1 1 d . A .
C29 C 0.4829(3) 1.13740(18) 0.75507(17) 0.0277(8) Uani 1 1 d . A .
H29A H 0.4039 1.1734 0.7336 0.033 Uiso 1 1 calc R . .
H29B H 0.551 1.1703 0.7597 0.033 Uiso 1 1 calc R . .
C30 C 0.4511(3) 1.08821(17) 0.83242(17) 0.0241(7) Uani 1 1 d . . .
H30A H 0.5109 1.0929 0.8723 0.029 Uiso 1 1 calc R . .
H30B H 0.3594 1.105 0.8502 0.029 Uiso 1 1 calc R . .
C31 C 0.5719(3) 1.09721(17) 0.62728(17) 0.0202(7) Uani 1 1 d . A .
C32 C 0.7044(3) 1.09780(18) 0.60827(17) 0.0236(7) Uani 1 1 d . . .
C33 C 0.4765(3) 1.12182(18) 0.57221(18) 0.0251(7) Uani 1 1 d . . .
C34 C 0.7393(3) 1.12501(19) 0.53216(18) 0.0300(8) Uani 1 1 d . A .
H34 H 0.8291 1.1252 0.5175 0.036 Uiso 1 1 calc R . .
C35 C 0.5161(3) 1.14999(19) 0.49699(19) 0.0311(8) Uani 1 1 d . A .
H35 H 0.4526 1.1683 0.4587 0.037 Uiso 1 1 calc R . .
C36 C 0.6461(3) 1.1517(2) 0.47732(19) 0.0331(8) Uani 1 1 d . . .
H36 H 0.6718 1.1715 0.4257 0.04 Uiso 1 1 calc R A .
C37 C 0.8101(3) 1.0657(2) 0.66699(19) 0.0315(8) Uani 1 1 d . . .
H37 H 0.7664 1.061 0.7197 0.038 Uiso 1 1 calc R . .
C38 C 0.9117(3) 1.1216(2) 0.6639(2) 0.0429(9) Uani 1 1 d . . .
H38A H 0.9579 1.1258 0.6132 0.064 Uiso 1 1 calc R . .
H38B H 0.9748 1.0995 0.7042 0.064 Uiso 1 1 calc R . .
H38C H 0.8676 1.1753 0.6722 0.064 Uiso 1 1 calc R . .
C39 C 0.8766(4) 0.9815(2) 0.6548(3) 0.0517(11) Uani 1 1 d . . .
H39A H 0.8099 0.9478 0.6524 0.077 Uiso 1 1 calc R . .
H39B H 0.9335 0.9571 0.6977 0.077 Uiso 1 1 calc R . .
H39C H 0.9293 0.9854 0.6062 0.077 Uiso 1 1 calc R . .
C40A C 0.332(5) 1.1180(14) 0.585(3) 0.030(3) Uani 0.38(2) 1 d PD A 1
H40A H 0.3068 1.1254 0.6391 0.036 Uiso 0.38(2) 1 calc PR A 1
C41A C 0.308(3) 1.0337(14) 0.5758(18) 0.033(4) Uani 0.38(2) 1 d PD A 1
H41A H 0.3382 1.0229 0.524 0.049 Uiso 0.38(2) 1 calc PR A 1
H41B H 0.2143 1.0313 0.5832 0.049 Uiso 0.38(2) 1 calc PR A 1
H41C H 0.3566 0.993 0.6145 0.049 Uiso 0.38(2) 1 calc PR A 1
C42A C 0.2422(12) 1.1814(9) 0.5323(17) 0.054(6) Uani 0.38(2) 1 d PDU A 1
H42A H 0.1508 1.1786 0.5489 0.081 Uiso 0.38(2) 1 calc PR A 1
H42B H 0.2568 1.1712 0.4789 0.081 Uiso 0.38(2) 1 calc PR A 1
H42C H 0.2611 1.2351 0.5351 0.081 Uiso 0.38(2) 1 calc PR A 1
C40B C 0.335(3) 1.1127(9) 0.5967(17) 0.030(3) Uani 0.62(2) 1 d PD A 2
H40B H 0.3299 1.0932 0.6536 0.036 Uiso 0.62(2) 1 calc PR A 2
C41B C 0.292(2) 1.0497(10) 0.5553(13) 0.059(5) Uani 0.62(2) 1 d PD A 2
H41D H 0.2953 1.0683 0.4994 0.089 Uiso 0.62(2) 1 calc PR A 2
H41E H 0.2026 1.0424 0.5726 0.089 Uiso 0.62(2) 1 calc PR A 2
H41F H 0.3515 0.9982 0.5675 0.089 Uiso 0.62(2) 1 calc PR A 2
C42B C 0.2425(8) 1.1923(5) 0.5793(8) 0.041(2) Uani 0.62(2) 1 d PDU A 2
H42D H 0.2707 1.2323 0.6055 0.062 Uiso 0.62(2) 1 calc PR A 2
H42E H 0.1534 1.1848 0.5976 0.062 Uiso 0.62(2) 1 calc PR A 2
H42F H 0.2437 1.2113 0.5234 0.062 Uiso 0.62(2) 1 calc PR A 2
C43 C 0.4525(3) 0.93794(17) 0.87274(16) 0.0197(7) Uani 1 1 d . . .
C44 C 0.3288(3) 0.91623(18) 0.88411(17) 0.0237(7) Uani 1 1 d . . .
C45 C 0.5577(3) 0.89968(18) 0.91864(17) 0.0232(7) Uani 1 1 d . . .
C46 C 0.3089(3) 0.85452(19) 0.94408(19) 0.0299(8) Uani 1 1 d . . .
H46 H 0.2252 0.8384 0.9529 0.036 Uiso 1 1 calc R . .
C47 C 0.5330(3) 0.83813(19) 0.97823(18) 0.0270(7) Uani 1 1 d . . .
H47 H 0.6022 0.8108 1.0105 0.032 Uiso 1 1 calc R . .
C48 C 0.4115(3) 0.81596(19) 0.99152(18) 0.0303(8) Uani 1 1 d . . .
H48 H 0.3971 0.7743 1.033 0.036 Uiso 1 1 calc R . .
C49 C 0.2189(3) 0.9571(2) 0.83035(19) 0.0307(8) Uani 1 1 d . . .
H49 H 0.2398 1.011 0.8056 0.037 Uiso 1 1 calc R . .
C50 C 0.0856(3) 0.9708(2) 0.8719(2) 0.0431(9) Uani 1 1 d . . .
H50A H 0.0626 0.9187 0.8966 0.065 Uiso 1 1 calc R . .
H50B H 0.0196 0.9979 0.8346 0.065 Uiso 1 1 calc R . .
H50C H 0.0886 1.0046 0.9113 0.065 Uiso 1 1 calc R . .
C51 C 0.2158(4) 0.9069(3) 0.7663(2) 0.0511(11) Uani 1 1 d . . .
H51A H 0.3038 0.8959 0.7424 0.077 Uiso 1 1 calc R . .
H51B H 0.155 0.937 0.7272 0.077 Uiso 1 1 calc R . .
H51C H 0.1867 0.8558 0.7884 0.077 Uiso 1 1 calc R . .
C52 C 0.6932(3) 0.92110(19) 0.90315(18) 0.0248(7) Uani 1 1 d . . .
H52 H 0.6877 0.9693 0.8614 0.03 Uiso 1 1 calc R . .
C53 C 0.7457(3) 0.9433(2) 0.97396(19) 0.0413(10) Uani 1 1 d . . .
H53A H 0.6825 0.9859 0.9931 0.062 Uiso 1 1 calc R . .
H53B H 0.8292 0.9626 0.9599 0.062 Uiso 1 1 calc R . .
H53C H 0.7593 0.8956 1.0144 0.062 Uiso 1 1 calc R . .
C54 C 0.7864(3) 0.8516(2) 0.8738(2) 0.0346(8) Uani 1 1 d . . .
H54A H 0.7981 0.8046 0.9149 0.052 Uiso 1 1 calc R . .
H54B H 0.8714 0.8684 0.8584 0.052 Uiso 1 1 calc R . .
H54C H 0.7493 0.8375 0.8292 0.052 Uiso 1 1 calc R . .
C55 C -0.0551(3) 1.2202(2) 0.8723(2) 0.0353(8) Uani 1 1 d . . .
C56 C 0.4436(4) 1.3591(2) 0.7573(2) 0.0555(12) Uani 1 1 d . . .
H56 H 0.3868 1.374 0.799 0.067 Uiso 1 1 calc R . .
C57 C 0.3940(4) 1.3475(2) 0.6907(2) 0.0441(10) Uani 1 1 d . . .
H57 H 0.3018 1.3555 0.6857 0.053 Uiso 1 1 calc R . .
C58 C 0.4752(5) 1.3247(2) 0.6318(2) 0.0553(12) Uani 1 1 d . . .
H58 H 0.4397 1.3163 0.5861 0.066 Uiso 1 1 calc R . .
C59 C 0.6076(6) 1.3139(2) 0.6379(3) 0.0693(15) Uani 1 1 d . . .
H59 H 0.6641 1.2979 0.5965 0.083 Uiso 1 1 calc R . .
C60 C 0.6589(4) 1.3260(2) 0.7031(4) 0.0699(15) Uani 1 1 d . . .
H60 H 0.7512 1.3186 0.7071 0.084 Uiso 1 1 calc R . .
C61 C 0.5782(5) 1.3486(3) 0.7627(3) 0.0720(15) Uani 1 1 d . . .
H61 H 0.6144 1.3573 0.8081 0.086 Uiso 1 1 calc R . .
N1 N 0.8791(2) 0.57155(14) 0.80813(13) 0.0180(5) Uani 1 1 d . . .
N2 N 0.9093(2) 0.56745(14) 0.68563(13) 0.0189(5) Uani 1 1 d . . .
N3 N 0.4721(2) 1.00548(14) 0.81389(14) 0.0189(5) Uani 1 1 d . . .
N4 N 0.5314(2) 1.07508(14) 0.70698(14) 0.0223(6) Uani 1 1 d . . .
O1 O -0.0080(2) 1.29265(14) 0.73675(13) 0.0431(6) Uani 1 1 d . . .
O2 O 0.1287(3) 1.30419(19) 0.83740(15) 0.0591(8) Uani 1 1 d . . .
O3 O 0.1473(2) 1.17653(15) 0.78895(15) 0.0472(7) Uani 1 1 d . . .
F1 F 0.65252(18) 0.81062(10) 0.67017(10) 0.0368(5) Uani 1 1 d . A .
F2 F -0.1421(2) 1.28398(13) 0.88873(12) 0.0498(6) Uani 1 1 d . . .
F3 F -0.1245(2) 1.17111(13) 0.84800(13) 0.0523(6) Uani 1 1 d . . .
F4 F -0.0055(2) 1.18279(16) 0.93830(12) 0.0699(8) Uani 1 1 d . . .
S1 S 0.06926(8) 1.25108(5) 0.80089(5) 0.0302(2) Uani 1 1 d . . .
Cu1 Cu 0.76025(3) 0.71642(2) 0.70851(2) 0.02070(11) Uani 1 1 d . . .
Cu2 Cu 0.58152(4) 0.90514(2) 0.70459(2) 0.02152(11) Uani 1 1 d . . .

loop_
_atom_site_aniso_label
_atom_site_aniso_U_11
_atom_site_aniso_U_22
_atom_site_aniso_U_33
_atom_site_aniso_U_23
_atom_site_aniso_U_13
_atom_site_aniso_U_12
C1 0.0141(15) 0.0227(16) 0.0187(16) -0.0048(13) -0.0020(12) -0.0047(12)
C2 0.0285(18) 0.0227(17) 0.0244(17) -0.0043(14) -0.0069(14) 0.0008(14)
C3 0.0267(17) 0.0176(16) 0.0252(17) -0.0034(13) -0.0070(14) -0.0008(13)
C4 0.0230(17) 0.0227(17) 0.0195(16) -0.0047(13) -0.0015(13) 0.0060(13)
C5 0.0214(17) 0.0307(18) 0.0206(17) -0.0032(14) 0.0007(13) 0.0027(14)
C6 0.0269(18) 0.0239(17) 0.0232(17) -0.0104(14) -0.0062(14) 0.0083(14)
C7 0.0216(18) 0.041(2) 0.0304(19) 0.0004(16) 0.0038(15) 0.0007(15)
C8 0.035(2) 0.037(2) 0.0238(18) -0.0113(15) -0.0103(15) 0.0128(17)
C9 0.031(2) 0.051(2) 0.0183(17) -0.0020(16) 0.0038(15) 0.0117(18)
C10 0.0263(18) 0.041(2) 0.0235(18) -0.0040(15) 0.0004(14) -0.0103(15)
C11 0.038(2) 0.040(2) 0.037(2) -0.0029(17) 0.0076(17) -0.0180(17)
C12 0.0274(19) 0.061(3) 0.037(2) -0.0087(19) -0.0049(16) -0.0099(18)
C13 0.038(2) 0.0301(19) 0.0320(19) -0.0055(15) -0.0141(16) -0.0036(16)
C14 0.057(3) 0.032(2) 0.053(2) -0.0127(18) -0.031(2) 0.0034(18)
C15 0.030(2) 0.050(2) 0.042(2) -0.0135(18) -0.0066(16) -0.0125(17)
C16 0.0199(16) 0.0193(15) 0.0166(15) -0.0010(12) 0.0000(12) -0.0033(12)
C17 0.0194(16) 0.0224(16) 0.0221(16) -0.0014(13) -0.0036(13) -0.0049(13)
C18 0.0194(16) 0.0198(16) 0.0171(15) 0.0010(13) -0.0007(12) -0.0045(12)
C19 0.0185(16) 0.0277(17) 0.0250(17) -0.0017(14) 0.0022(13) -0.0036(13)
C20 0.0255(17) 0.0226(17) 0.0202(16) -0.0026(13) -0.0041(13) -0.0089(13)
C21 0.0281(18) 0.0270(17) 0.0175(16) -0.0039(13) 0.0022(13) -0.0053(14)
C22 0.0172(16) 0.045(2) 0.0243(18) -0.0079(16) -0.0015(13) -0.0060(15)
C23 0.031(2) 0.053(2) 0.036(2) -0.0118(18) -0.0047(16) -0.0196(17)
C24 0.025(2) 0.063(3) 0.038(2) 0.0026(19) -0.0125(16) -0.0066(18)
C25 0.0179(16) 0.0275(17) 0.0221(16) -0.0043(14) -0.0024(13) -0.0049(13)
C26 0.0206(17) 0.039(2) 0.0310(19) -0.0004(16) -0.0081(14) -0.0021(15)
C27 0.0212(18) 0.036(2) 0.040(2) 0.0051(16) -0.0004(15) -0.0068(15)
C28 0.0061(14) 0.0236(16) 0.0227(16) 0.0004(13) -0.0031(12) -0.0066(12)
C29 0.0320(19) 0.0198(16) 0.0315(19) -0.0048(14) 0.0071(15) -0.0074(14)
C30 0.0260(17) 0.0179(16) 0.0302(18) -0.0064(14) 0.0029(14) -0.0073(13)
C31 0.0212(17) 0.0156(15) 0.0244(17) -0.0022(13) 0.0009(13) -0.0060(12)
C32 0.0246(17) 0.0235(17) 0.0238(17) -0.0035(14) -0.0015(14) -0.0068(13)
C33 0.0211(17) 0.0197(16) 0.0350(19) -0.0051(14) -0.0026(14) -0.0040(13)
C34 0.0265(18) 0.0338(19) 0.0314(19) -0.0052(16) 0.0025(15) -0.0116(15)
C35 0.034(2) 0.0310(19) 0.0305(19) -0.0023(15) -0.0118(15) -0.0095(15)
C36 0.040(2) 0.036(2) 0.0257(18) -0.0031(15) 0.0020(16) -0.0159(16)
C37 0.0235(18) 0.042(2) 0.0287(19) -0.0023(16) -0.0036(14) -0.0065(15)
C38 0.038(2) 0.048(2) 0.048(2) -0.0138(19) -0.0174(18) -0.0111(18)
C39 0.033(2) 0.039(2) 0.083(3) 0.000(2) -0.025(2) -0.0061(18)
C40A 0.020(2) 0.032(3) 0.037(9) -0.005(3) -0.002(4) -0.005(2)
C41A 0.014(8) 0.033(9) 0.049(10) 0.007(6) -0.015(6) -0.008(7)
C42A 0.017(5) 0.027(7) 0.106(16) 0.017(8) -0.003(8) 0.002(5)
C40B 0.020(2) 0.032(3) 0.037(9) -0.005(3) -0.002(4) -0.005(2)
C41B 0.035(7) 0.042(7) 0.107(15) -0.024(8) -0.009(9) -0.009(6)
C42B 0.030(4) 0.045(4) 0.050(6) -0.007(4) -0.006(4) -0.006(3)
C43 0.0214(16) 0.0190(15) 0.0190(16) -0.0035(13) -0.0001(13) -0.0038(13)
C44 0.0214(17) 0.0216(16) 0.0298(18) -0.0058(14) -0.0008(14) -0.0068(13)
C45 0.0218(17) 0.0227(16) 0.0259(17) -0.0097(14) 0.0015(14) -0.0008(13)
C46 0.0243(18) 0.0287(18) 0.038(2) -0.0031(16) 0.0019(15) -0.0110(14)
C47 0.0262(18) 0.0248(17) 0.0281(18) -0.0022(14) -0.0041(14) -0.0002(14)
C48 0.037(2) 0.0240(17) 0.0284(19) -0.0002(15) 0.0047(15) -0.0071(15)
C49 0.0202(17) 0.0348(19) 0.038(2) 0.0014(16) -0.0056(15) -0.0134(15)
C50 0.026(2) 0.051(2) 0.053(2) -0.0094(19) -0.0099(17) -0.0037(17)
C51 0.036(2) 0.073(3) 0.048(2) -0.012(2) -0.0108(19) -0.012(2)
C52 0.0173(16) 0.0293(18) 0.0268(18) -0.0025(14) -0.0029(13) -0.0026(13)
C53 0.0225(19) 0.071(3) 0.038(2) -0.023(2) 0.0024(16) -0.0144(18)
C54 0.0227(18) 0.041(2) 0.040(2) -0.0090(17) 0.0010(15) -0.0024(16)
C55 0.033(2) 0.039(2) 0.034(2) -0.0029(17) -0.0061(16) -0.0080(17)
C56 0.066(3) 0.048(3) 0.050(3) -0.016(2) 0.007(2) 0.003(2)
C57 0.045(2) 0.032(2) 0.054(3) -0.0002(19) -0.010(2) -0.0058(17)
C58 0.096(4) 0.029(2) 0.037(2) 0.0029(18) -0.011(2) -0.003(2)
C59 0.090(4) 0.033(2) 0.070(3) 0.009(2) 0.041(3) -0.001(3)
C60 0.045(3) 0.034(3) 0.128(5) -0.005(3) 0.004(3) -0.009(2)
C61 0.092(4) 0.049(3) 0.086(4) -0.029(3) -0.041(3) -0.006(3)
N1 0.0173(13) 0.0187(13) 0.0177(13) -0.0030(11) -0.0004(10) -0.0021(10)
N2 0.0218(14) 0.0157(12) 0.0188(13) -0.0047(10) -0.0019(10) 0.0000(10)
N3 0.0170(13) 0.0174(13) 0.0232(14) -0.0030(11) -0.0015(11) -0.0053(10)
N4 0.0239(14) 0.0170(13) 0.0258(14) -0.0027(11) 0.0045(11) -0.0058(11)
O1 0.0606(17) 0.0382(15) 0.0262(13) 0.0045(11) -0.0036(12) -0.0054(13)
O2 0.0550(18) 0.094(2) 0.0475(16) -0.0375(16) 0.0084(14) -0.0445(16)
O3 0.0330(14) 0.0443(16) 0.0589(17) -0.0027(13) 0.0043(12) 0.0005(12)
F1 0.0502(13) 0.0250(10) 0.0331(11) -0.0091(8) -0.0153(9) 0.0092(9)
F2 0.0463(13) 0.0550(14) 0.0501(13) -0.0209(11) 0.0129(10) -0.0071(11)
F3 0.0452(13) 0.0487(13) 0.0681(15) -0.0142(12) 0.0092(11) -0.0219(11)
F4 0.0586(16) 0.101(2) 0.0358(13) 0.0275(13) -0.0049(12) -0.0096(14)
S1 0.0343(5) 0.0348(5) 0.0249(4) -0.0083(4) -0.0009(4) -0.0122(4)
Cu1 0.0241(2) 0.0185(2) 0.0191(2) -0.00468(16) -0.00366(16) 0.00020(16)
Cu2 0.0237(2) 0.0174(2) 0.0237(2) -0.00398(16) -0.00554(16) -0.00149(15)

loop_
_atom_type_symbol
_atom_type_description
_atom_type_scat_dispersion_real
_atom_type_scat_dispersion_imag
_atom_type_scat_source
C C 0.0033 0.0016 'International Tables Vol C Tables 4.2.6.8 and 6.1.1.4'
H H 0 0 'International Tables Vol C Tables 4.2.6.8 and 6.1.1.4'
N N 0.0061 0.0033 'International Tables Vol C Tables 4.2.6.8 and 6.1.1.4'
O O 0.0106 0.006 'International Tables Vol C Tables 4.2.6.8 and 6.1.1.4'
F F 0.0171 0.0103 'International Tables Vol C Tables 4.2.6.8 and 6.1.1.4'
S S 0.1246 0.1234 'International Tables Vol C Tables 4.2.6.8 and 6.1.1.4'
Cu Cu 0.3201 1.2651 'International Tables Vol C Tables 4.2.6.8 and 6.1.1.4'

loop_
_geom_angle_atom_site_label_1
_geom_angle_atom_site_label_2
_geom_angle_atom_site_label_3
_geom_angle
N1 C1 N2 108.6(2)
N1 C1 Cu1 129.9(2)
N2 C1 Cu1 121.3(2)
N2 C2 C3 101.4(2)
N2 C2 H2A 111.5
C3 C2 H2A 111.5
N2 C2 H2B 111.5
C3 C2 H2B 111.5
H2A C2 H2B 109.3
N1 C3 C2 101.2(2)
N1 C3 H3A 111.5
C2 C3 H3A 111.5
N1 C3 H3B 111.5
C2 C3 H3B 111.5
H3A C3 H3B 109.3
C5 C4 C6 123.0(3)
C5 C4 N2 118.9(3)
C6 C4 N2 118.1(3)
C4 C5 C7 117.4(3)
C4 C5 C10 123.5(3)
C7 C5 C10 119.0(3)
C8 C6 C4 116.7(3)
C8 C6 C13 122.0(3)
C4 C6 C13 121.3(3)
C9 C7 C5 121.1(3)
C9 C7 H7 119.5
C5 C7 H7 119.5
C9 C8 C6 121.8(3)
C9 C8 H8 119.1
C6 C8 H8 119.1
C7 C9 C8 120.0(3)
C7 C9 H9 120
C8 C9 H9 120
C5 C10 C12 111.7(3)
C5 C10 C11 110.6(3)
C12 C10 C11 111.4(3)
C5 C10 H10 107.7
C12 C10 H10 107.7
C11 C10 H10 107.7
C10 C11 H11A 109.5
C10 C11 H11B 109.5
H11A C11 H11B 109.5
C10 C11 H11C 109.5
H11A C11 H11C 109.5
H11B C11 H11C 109.5
C10 C12 H12A 109.5
C10 C12 H12B 109.5
H12A C12 H12B 109.5
C10 C12 H12C 109.5
H12A C12 H12C 109.5
H12B C12 H12C 109.5
C6 C13 C14 113.6(3)
C6 C13 C15 110.2(3)
C14 C13 C15 108.6(3)
C6 C13 H13 108.1
C14 C13 H13 108.1
C15 C13 H13 108.1
C13 C14 H14A 109.5
C13 C14 H14B 109.5
H14A C14 H14B 109.5
C13 C14 H14C 109.5
H14A C14 H14C 109.5
H14B C14 H14C 109.5
C13 C15 H15A 109.5
C13 C15 H15B 109.5
H15A C15 H15B 109.5
C13 C15 H15C 109.5
H15A C15 H15C 109.5
H15B C15 H15C 109.5
C17 C16 C18 122.5(3)
C17 C16 N1 119.4(3)
C18 C16 N1 118.0(2)
C19 C17 C16 117.4(3)
C19 C17 C22 119.6(3)
C16 C17 C22 123.0(3)
C20 C18 C16 117.6(3)
C20 C18 C25 121.2(3)
C16 C18 C25 121.1(2)
C21 C19 C17 121.0(3)
C21 C19 H19 119.5
C17 C19 H19 119.5
C21 C20 C18 121.3(3)
C21 C20 H20 119.4
C18 C20 H20 119.4
C20 C21 C19 120.1(3)
C20 C21 H21 119.9
C19 C21 H21 119.9
C17 C22 C24 111.2(3)
C17 C22 C23 111.3(3)
C24 C22 C23 110.8(3)
C17 C22 H22 107.8
C24 C22 H22 107.8
C23 C22 H22 107.8
C22 C23 H23A 109.5
C22 C23 H23B 109.5
H23A C23 H23B 109.5
C22 C23 H23C 109.5
H23A C23 H23C 109.5
H23B C23 H23C 109.5
C22 C24 H24A 109.5
C22 C24 H24B 109.5
H24A C24 H24B 109.5
C22 C24 H24C 109.5
H24A C24 H24C 109.5
H24B C24 H24C 109.5
C18 C25 C26 113.3(2)
C18 C25 C27 109.8(2)
C26 C25 C27 110.0(3)
C18 C25 H25 107.8
C26 C25 H25 107.8
C27 C25 H25 107.8
C25 C26 H26A 109.5
C25 C26 H26B 109.5
H26A C26 H26B 109.5
C25 C26 H26C 109.5
H26A C26 H26C 109.5
H26B C26 H26C 109.5
C25 C27 H27A 109.5
C25 C27 H27B 109.5
H27A C27 H27B 109.5
C25 C27 H27C 109.5
H27A C27 H27C 109.5
H27B C27 H27C 109.5
N3 C28 N4 107.9(2)
N3 C28 Cu2 125.4(2)
N4 C28 Cu2 126.5(2)
N4 C29 C30 102.9(2)
N4 C29 H29A 111.2
C30 C29 H29A 111.2
N4 C29 H29B 111.2
C30 C29 H29B 111.2
H29A C29 H29B 109.1
N3 C30 C29 101.8(2)
N3 C30 H30A 111.4
C29 C30 H30A 111.4
N3 C30 H30B 111.4
C29 C30 H30B 111.4
H30A C30 H30B 109.3
C32 C31 C33 122.0(3)
C32 C31 N4 119.0(3)
C33 C31 N4 118.8(3)
C34 C32 C31 117.7(3)
C34 C32 C37 119.9(3)
C31 C32 C37 122.3(3)
C35 C33 C31 118.1(3)
C35 C33 C40A 115.2(17)
C31 C33 C40A 126.7(17)
C35 C33 C40B 123.3(9)
C31 C33 C40B 118.6(8)
C36 C34 C32 121.2(3)
C36 C34 H34 119.4
C32 C34 H34 119.4
C36 C35 C33 120.7(3)
C36 C35 H35 119.6
C33 C35 H35 119.6
C35 C36 C34 120.3(3)
C35 C36 H36 119.9
C34 C36 H36 119.9
C32 C37 C39 109.5(3)
C32 C37 C38 112.8(3)
C39 C37 C38 110.5(3)
C32 C37 H37 107.9
C39 C37 H37 107.9
C38 C37 H37 107.9
C37 C38 H38A 109.5
C37 C38 H38B 109.5
H38A C38 H38B 109.5
C37 C38 H38C 109.5
H38A C38 H38C 109.5
H38B C38 H38C 109.5
C37 C39 H39A 109.5
C37 C39 H39B 109.5
H39A C39 H39B 109.5
C37 C39 H39C 109.5
H39A C39 H39C 109.5
H39B C39 H39C 109.5
C33 C40A C42A 115(3)
C33 C40A C41A 109(3)
C42A C40A C41A 109.2(16)
C33 C40A H40A 107.5
C42A C40A H40A 107.5
C41A C40A H40A 107.5
C40A C41A H41A 109.5
C40A C41A H41B 109.5
H41A C41A H41B 109.5
C40A C41A H41C 109.5
H41A C41A H41C 109.5
H41B C41A H41C 109.5
C42B C40B C33 111.6(16)
C42B C40B C41B 110.0(11)
C33 C40B C41B 110(2)
C42B C40B H40B 108.5
C33 C40B H40B 108.5
C41B C40B H40B 108.5
C40B C41B H41D 109.5
C40B C41B H41E 109.5
H41D C41B H41E 109.5
C40B C41B H41F 109.5
H41D C41B H41F 109.5
H41E C41B H41F 109.5
C40B C42B H42D 109.5
C40B C42B H42E 109.5
H42D C42B H42E 109.5
C40B C42B H42F 109.5
H42D C42B H42F 109.5
H42E C42B H42F 109.5
C44 C43 C45 122.8(3)
C44 C43 N3 118.8(3)
C45 C43 N3 118.4(3)
C46 C44 C43 118.3(3)
C46 C44 C49 120.8(3)
C43 C44 C49 120.9(3)
C47 C45 C43 116.9(3)
C47 C45 C52 120.9(3)
C43 C45 C52 122.2(3)
C44 C46 C48 120.2(3)
C44 C46 H46 119.9
C48 C46 H46 119.9
C48 C47 C45 121.7(3)
C48 C47 H47 119.2
C45 C47 H47 119.2
C47 C48 C46 120.1(3)
C47 C48 H48 120
C46 C48 H48 120
C50 C49 C44 113.3(3)
C50 C49 C51 110.7(3)
C44 C49 C51 109.1(3)
C50 C49 H49 107.8
C44 C49 H49 107.8
C51 C49 H49 107.8
C49 C50 H50A 109.5
C49 C50 H50B 109.5
H50A C50 H50B 109.5
C49 C50 H50C 109.5
H50A C50 H50C 109.5
H50B C50 H50C 109.5
C49 C51 H51A 109.5
C49 C51 H51B 109.5
H51A C51 H51B 109.5
C49 C51 H51C 109.5
H51A C51 H51C 109.5
H51B C51 H51C 109.5
C45 C52 C53 112.1(3)
C45 C52 C54 110.1(3)
C53 C52 C54 111.1(3)
C45 C52 H52 107.8
C53 C52 H52 107.8
C54 C52 H52 107.8
C52 C53 H53A 109.5
C52 C53 H53B 109.5
H53A C53 H53B 109.5
C52 C53 H53C 109.5
H53A C53 H53C 109.5
H53B C53 H53C 109.5
C52 C54 H54A 109.5
C52 C54 H54B 109.5
H54A C54 H54B 109.5
C52 C54 H54C 109.5
H54A C54 H54C 109.5
H54B C54 H54C 109.5
F4 C55 F3 107.3(3)
F4 C55 F2 106.5(3)
F3 C55 F2 106.1(3)
F4 C55 S1 112.7(2)
F3 C55 S1 112.2(2)
F2 C55 S1 111.6(2)
C57 C56 C61 118.7(4)
C57 C56 H56 120.7
C61 C56 H56 120.7
C58 C57 C56 120.6(4)
C58 C57 H57 119.7
C56 C57 H57 119.7
C57 C58 C59 120.3(4)
C57 C58 H58 119.9
C59 C58 H58 119.9
C60 C59 C58 120.1(4)
C60 C59 H59 119.9
C58 C59 H59 119.9
C59 C60 C61 120.1(4)
C59 C60 H60 120
C61 C60 H60 120
C60 C61 C56 120.2(4)
C60 C61 H61 119.9
C56 C61 H61 119.9
C1 N1 C16 125.3(2)
C1 N1 C3 112.1(2)
C16 N1 C3 121.3(2)
C1 N2 C4 123.0(2)
C1 N2 C2 112.1(2)
C4 N2 C2 121.0(2)
C28 N3 C43 125.5(2)
C28 N3 C30 113.7(2)
C43 N3 C30 120.5(2)
C28 N4 C31 125.8(2)
C28 N4 C29 113.2(2)
C31 N4 C29 120.7(2)
Cu2 F1 Cu1 136.52(10)
O3 S1 O2 117.45(17)
O3 S1 O1 114.99(15)
O2 S1 O1 113.07(17)
O3 S1 C55 103.34(16)
O2 S1 C55 103.04(16)
O1 S1 C55 102.27(16)
F1 Cu1 C1 171.83(10)
F1 Cu2 C28 175.68(10)

loop_
_geom_bond_atom_site_label_1
_geom_bond_atom_site_label_2
_geom_bond_distance
C1 N1 1.327(4)
C1 N2 1.343(3)
C1 Cu1 1.869(3)
C2 N2 1.477(4)
C2 C3 1.528(4)
C2 H2A 0.99
C2 H2B 0.99
C3 N1 1.489(3)
C3 H3A 0.99
C3 H3B 0.99
C4 C5 1.388(4)
C4 C6 1.409(4)
C4 N2 1.437(4)
C5 C7 1.401(4)
C5 C10 1.526(4)
C6 C8 1.390(4)
C6 C13 1.509(5)
C7 C9 1.376(5)
C7 H7 0.95
C8 C9 1.381(5)
C8 H8 0.95
C9 H9 0.95
C10 C12 1.530(4)
C10 C11 1.531(5)
C10 H10 1
C11 H11A 0.98
C11 H11B 0.98
C11 H11C 0.98
C12 H12A 0.98
C12 H12B 0.98
C12 H12C 0.98
C13 C14 1.530(4)
C13 C15 1.544(4)
C13 H13 1
C14 H14A 0.98
C14 H14B 0.98
C14 H14C 0.98
C15 H15A 0.98
C15 H15B 0.98
C15 H15C 0.98
C16 C17 1.401(4)
C16 C18 1.402(4)
C16 N1 1.436(3)
C17 C19 1.396(4)
C17 C22 1.518(4)
C18 C20 1.386(4)
C18 C25 1.523(4)
C19 C21 1.386(4)
C19 H19 0.95
C20 C21 1.382(4)
C20 H20 0.95
C21 H21 0.95
C22 C24 1.530(4)
C22 C23 1.532(5)
C22 H22 1
C23 H23A 0.98
C23 H23B 0.98
C23 H23C 0.98
C24 H24A 0.98
C24 H24B 0.98
C24 H24C 0.98
C25 C26 1.526(4)
C25 C27 1.530(4)
C25 H25 1
C26 H26A 0.98
C26 H26B 0.98
C26 H26C 0.98
C27 H27A 0.98
C27 H27B 0.98
C27 H27C 0.98
C28 N3 1.331(4)
C28 N4 1.336(4)
C28 Cu2 1.856(3)
C29 N4 1.471(4)
C29 C30 1.518(4)
C29 H29A 0.99
C29 H29B 0.99
C30 N3 1.478(3)
C30 H30A 0.99
C30 H30B 0.99
C31 C32 1.393(4)
C31 C33 1.394(4)
C31 N4 1.441(4)
C32 C34 1.385(4)
C32 C37 1.524(4)
C33 C35 1.388(4)
C33 C40A 1.51(5)
C33 C40B 1.53(3)
C34 C36 1.378(4)
C34 H34 0.95
C35 C36 1.373(4)
C35 H35 0.95
C36 H36 0.95
C37 C39 1.526(5)
C37 C38 1.532(5)
C37 H37 1
C38 H38A 0.98
C38 H38B 0.98
C38 H38C 0.98
C39 H39A 0.98
C39 H39B 0.98
C39 H39C 0.98
C40A C42A 1.520(15)
C40A C41A 1.536(14)
C40A H40A 1
C41A H41A 0.98
C41A H41B 0.98
C41A H41C 0.98
C42A H42A 0.98
C42A H42B 0.98
C42A H42C 0.98
C40B C42B 1.515(12)
C40B C41B 1.536(11)
C40B H40B 1
C41B H41D 0.98
C41B H41E 0.98
C41B H41F 0.98
C42B H42D 0.98
C42B H42E 0.98
C42B H42F 0.98
C43 C44 1.388(4)
C43 C45 1.400(4)
C43 N3 1.442(4)
C44 C46 1.387(4)
C44 C49 1.525(4)
C45 C47 1.394(4)
C45 C52 1.509(4)
C46 C48 1.397(4)
C46 H46 0.95
C47 C48 1.372(4)
C47 H47 0.95
C48 H48 0.95
C49 C50 1.519(4)
C49 C51 1.533(5)
C49 H49 1
C50 H50A 0.98
C50 H50B 0.98
C50 H50C 0.98
C51 H51A 0.98
C51 H51B 0.98
C51 H51C 0.98
C52 C53 1.524(4)
C52 C54 1.533(4)
C52 H52 1
C53 H53A 0.98
C53 H53B 0.98
C53 H53C 0.98
C54 H54A 0.98
C54 H54B 0.98
C54 H54C 0.98
C55 F4 1.316(4)
C55 F3 1.334(4)
C55 F2 1.345(4)
C55 S1 1.818(4)
C56 C57 1.371(5)
C56 C61 1.384(6)
C56 H56 0.95
C57 C58 1.356(5)
C57 H57 0.95
C58 C59 1.363(6)
C58 H58 0.95
C59 C60 1.359(7)
C59 H59 0.95
C60 C61 1.363(6)
C60 H60 0.95
C61 H61 0.95
O1 S1 1.439(2)
O2 S1 1.436(3)
O3 S1 1.423(2)
F1 Cu2 1.8355(17)
F1 Cu1 1.8410(17)

loop_
_geom_torsion_atom_site_label_1
_geom_torsion_atom_site_label_2
_geom_torsion_atom_site_label_3
_geom_torsion_atom_site_label_4
_geom_torsion
N2 C2 C3 N1 -20.0(3)
C6 C4 C5 C7 -0.9(4)
N2 C4 C5 C7 177.0(2)
C6 C4 C5 C10 177.9(3)
N2 C4 C5 C10 -4.2(4)
C5 C4 C6 C8 3.2(4)
N2 C4 C6 C8 -174.7(2)
C5 C4 C6 C13 -174.6(3)
N2 C4 C6 C13 7.5(4)
C4 C5 C7 C9 -1.9(4)
C10 C5 C7 C9 179.2(3)
C4 C6 C8 C9 -2.7(4)
C13 C6 C8 C9 175.0(3)
C5 C7 C9 C8 2.3(5)
C6 C8 C9 C7 0.1(5)
C4 C5 C10 C12 122.8(3)
C7 C5 C10 C12 -58.5(4)
C4 C5 C10 C11 -112.6(3)
C7 C5 C10 C11 66.2(4)
C8 C6 C13 C14 20.0(4)
C4 C6 C13 C14 -162.3(3)
C8 C6 C13 C15 -102.1(3)
C4 C6 C13 C15 75.6(4)
C18 C16 C17 C19 -0.6(4)
N1 C16 C17 C19 177.5(3)
C18 C16 C17 C22 179.7(3)
N1 C16 C17 C22 -2.2(4)
C17 C16 C18 C20 0.8(4)
N1 C16 C18 C20 -177.3(2)
C17 C16 C18 C25 -175.7(3)
N1 C16 C18 C25 6.2(4)
C16 C17 C19 C21 -0.3(4)
C22 C17 C19 C21 179.5(3)
C16 C18 C20 C21 -0.2(4)
C25 C18 C20 C21 176.3(3)
C18 C20 C21 C19 -0.6(5)
C17 C19 C21 C20 0.9(5)
C19 C17 C22 C24 61.7(4)
C16 C17 C22 C24 -118.6(3)
C19 C17 C22 C23 -62.3(4)
C16 C17 C22 C23 117.5(3)
C20 C18 C25 C26 38.5(4)
C16 C18 C25 C26 -145.1(3)
C20 C18 C25 C27 -84.9(3)
C16 C18 C25 C27 91.4(3)
N4 C29 C30 N3 -6.3(3)
C33 C31 C32 C34 0.9(4)
N4 C31 C32 C34 -175.3(3)
C33 C31 C32 C37 -175.8(3)
N4 C31 C32 C37 8.0(4)
C32 C31 C33 C35 -2.1(4)
N4 C31 C33 C35 174.1(3)
C32 C31 C33 C40A 175.1(15)
N4 C31 C33 C40A -8.7(15)
C32 C31 C33 C40B 175.0(8)
N4 C31 C33 C40B -8.7(8)
C31 C32 C34 C36 1.0(5)
C37 C32 C34 C36 177.8(3)
C31 C33 C35 C36 1.4(5)
C40A C33 C35 C36 -176.1(13)
C40B C33 C35 C36 -175.6(8)
C33 C35 C36 C34 0.4(5)
C32 C34 C36 C35 -1.6(5)
C34 C32 C37 C39 -75.3(4)
C31 C32 C37 C39 101.3(3)
C34 C32 C37 C38 48.2(4)
C31 C32 C37 C38 -135.2(3)
C35 C33 C40A C42A -31(3)
C31 C33 C40A C42A 152(2)
C40B C33 C40A C42A 152(15)
C35 C33 C40A C41A 92(2)
C31 C33 C40A C41A -85(3)
C40B C33 C40A C41A -85(12)
C35 C33 C40B C42B -58.7(18)
C31 C33 C40B C42B 124.4(12)
C40A C33 C40B C42B -55(12)
C35 C33 C40B C41B 63.5(13)
C31 C33 C40B C41B -113.5(14)
C40A C33 C40B C41B 67(13)
C45 C43 C44 C46 0.7(4)
N3 C43 C44 C46 -176.0(3)
C45 C43 C44 C49 -177.2(3)
N3 C43 C44 C49 6.2(4)
C44 C43 C45 C47 -0.8(4)
N3 C43 C45 C47 175.9(2)
C44 C43 C45 C52 176.9(3)
N3 C43 C45 C52 -6.5(4)
C43 C44 C46 C48 0.2(5)
C49 C44 C46 C48 178.1(3)
C43 C45 C47 C48 -0.1(4)
C52 C45 C47 C48 -177.7(3)
C45 C47 C48 C46 0.9(5)
C44 C46 C48 C47 -1.0(5)
C46 C44 C49 C50 39.6(4)
C43 C44 C49 C50 -142.6(3)
C46 C44 C49 C51 -84.2(4)
C43 C44 C49 C51 93.6(4)
C47 C45 C52 C53 -56.9(4)
C43 C45 C52 C53 125.6(3)
C47 C45 C52 C54 67.3(4)
C43 C45 C52 C54 -110.3(3)
C61 C56 C57 C58 1.3(6)
C56 C57 C58 C59 -0.7(6)
C57 C58 C59 C60 0.0(6)
C58 C59 C60 C61 0.3(7)
C59 C60 C61 C56 0.3(7)
C57 C56 C61 C60 -1.0(7)
N2 C1 N1 C16 -175.1(3)
Cu1 C1 N1 C16 -0.8(4)
N2 C1 N1 C3 -7.8(3)
Cu1 C1 N1 C3 166.5(2)
C17 C16 N1 C1 72.0(4)
C18 C16 N1 C1 -109.9(3)
C17 C16 N1 C3 -94.2(3)
C18 C16 N1 C3 83.9(3)
C2 C3 N1 C1 18.2(3)
C2 C3 N1 C16 -173.9(2)
N1 C1 N2 C4 -165.0(3)
Cu1 C1 N2 C4 20.1(4)
N1 C1 N2 C2 -7.1(3)
Cu1 C1 N2 C2 178.1(2)
C5 C4 N2 C1 69.2(4)
C6 C4 N2 C1 -112.8(3)
C5 C4 N2 C2 -86.9(3)
C6 C4 N2 C2 91.1(3)
C3 C2 N2 C1 17.9(3)
C3 C2 N2 C4 176.3(3)
N4 C28 N3 C43 -176.5(3)
Cu2 C28 N3 C43 -2.1(4)
N4 C28 N3 C30 -3.3(3)
Cu2 C28 N3 C30 171.1(2)
C44 C43 N3 C28 -97.9(3)
C45 C43 N3 C28 85.3(4)
C44 C43 N3 C30 89.3(3)
C45 C43 N3 C30 -87.5(3)
C29 C30 N3 C28 6.3(3)
C29 C30 N3 C43 179.8(3)
N3 C28 N4 C31 -175.4(3)
Cu2 C28 N4 C31 10.2(4)
N3 C28 N4 C29 -1.4(3)
Cu2 C28 N4 C29 -175.7(2)
C32 C31 N4 C28 -90.0(4)
C33 C31 N4 C28 93.6(4)
C32 C31 N4 C29 96.4(3)
C33 C31 N4 C29 -80.0(4)
C30 C29 N4 C28 5.1(3)
C30 C29 N4 C31 179.5(3)
F4 C55 S1 O3 62.6(3)
F3 C55 S1 O3 -58.6(3)
F2 C55 S1 O3 -177.6(2)
F4 C55 S1 O2 -60.2(3)
F3 C55 S1 O2 178.6(2)
F2 C55 S1 O2 59.6(3)
F4 C55 S1 O1 -177.7(3)
F3 C55 S1 O1 61.1(3)
F2 C55 S1 O1 -57.9(3)
